data_7111909
loop_
_publ_author_name
'Francesca P. A. Fabbiani'
'Gernot Buth'
'Demetrius C. Levendis'
Aurora
J.
Cruz-Cabeza'

_publ_section_title
;
 Pharmaceutical hydrates under ambient conditions from high-pressure
 seeds: a case study of GABA monohydrate
;
_journal_name_full Chem.Commun.
_journal_page_first 1817
_journal_paper_doi 10.1039/c3cc48466a
_journal_volume 50
_journal_year 2014
_chemical_formula_moiety 'C4 H9 N O2, H2 O'
_chemical_formula_sum 'C4 H11 N O3'
_chemical_formula_weight 121.14
_chemical_name_common 'GABA monohydrate'
_chemical_name_systematic
;
4-aminobutanoic acid monohydrate
;
_space_group_crystal_system monoclinic
_space_group_IT_number 15
_space_group_name_Hall '-C 2yc'
_space_group_name_H-M_alt 'C 1 2/c 1'
_symmetry_space_group_name_Hall '-C 2yc'
_symmetry_space_group_name_H-M 'C 1 2/c 1'
_atom_sites_solution_hydrogens mixed
_atom_sites_solution_primary 'known coordinates'
_atom_sites_solution_secondary difmap
_audit_creation_method SHELXL-2013
_cell_angle_alpha 90
_cell_angle_beta 94.499(3)
_cell_angle_gamma 90
_cell_formula_units_Z 8
_cell_length_a 14.3799(9)
_cell_length_b 5.6552(4)
_cell_length_c 14.4202(9)
_cell_measurement_reflns_used 2943
_cell_measurement_temperature 150(2)
_cell_measurement_theta_max 29.82
_cell_measurement_theta_min 2.33
_cell_volume 1169.05(13)
_computing_cell_refinement 'Apex2 (Bruker AXS, 2006)'
_computing_data_collection 'Apex2 (Bruker AXS, 2006)'
_computing_data_reduction 'Apex2 (Bruker AXS, 2006)'
_computing_molecular_graphics MERCURY
_computing_publication_material 'PLATON, XCIF, ENCIFER, SHELXLE'
_computing_structure_refinement 'SHELXL-2013 (Sheldrick, 2012)'
_computing_structure_solution 'known coordinates'
_diffrn_ambient_temperature 150(2)
_diffrn_measured_fraction_theta_full 0.999
_diffrn_measured_fraction_theta_max 0.951
_diffrn_measurement_device 'Bruker AXS APEX II'
_diffrn_measurement_device_type Area
_diffrn_measurement_method '\f & \w scans'
_diffrn_radiation_monochromator graphite
_diffrn_radiation_source 'fine-focus sealed tube'
_diffrn_radiation_type MoK\a
_diffrn_radiation_wavelength 0.71073
_diffrn_reflns_av_R_equivalents 0.0256
_diffrn_reflns_av_unetI/netI 0.0280
_diffrn_reflns_Laue_measured_fraction_full 0.999
_diffrn_reflns_Laue_measured_fraction_max 0.951
_diffrn_reflns_limit_h_max 19
_diffrn_reflns_limit_h_min -19
_diffrn_reflns_limit_k_max 8
_diffrn_reflns_limit_k_min -7
_diffrn_reflns_limit_l_max 20
_diffrn_reflns_limit_l_min -20
_diffrn_reflns_number 8128
_diffrn_reflns_point_group_measured_fraction_full 0.999
_diffrn_reflns_point_group_measured_fraction_max 0.951
_diffrn_reflns_reduction_process
;
 Scaled and merged with SORTAV
 R.H. Blessing, (1987) Cryst. Rev. 1, 3-58
 R.H. Blessing, (1989) J. Appl. Cryst. 22, 396-397
;
_diffrn_reflns_theta_full 25.242
_diffrn_reflns_theta_max 30.406
_diffrn_reflns_theta_min 2.834
_exptl_absorpt_coefficient_mu 0.116
_exptl_absorpt_correction_T_max 1.0000
_exptl_absorpt_correction_T_min 0.8864
_exptl_absorpt_correction_type multi-scan
_exptl_absorpt_process_details
;
SADABS V.2004/1
;
_exptl_crystal_colour colourless
_exptl_crystal_density_diffrn 1.377
_exptl_crystal_description block
_exptl_crystal_F_000 528
_exptl_crystal_size_max 0.21
_exptl_crystal_size_mid 0.10
_exptl_crystal_size_min 0.09
_refine_diff_density_max 0.347
_refine_diff_density_min -0.189
_refine_diff_density_rms 0.048
_refine_ls_extinction_method none
_refine_ls_goodness_of_fit_ref 1.031
_refine_ls_hydrogen_treatment mixed
_refine_ls_matrix_type full
_refine_ls_number_parameters 82
_refine_ls_number_reflns 1669
_refine_ls_number_restraints 0
_refine_ls_restrained_S_all 1.031
_refine_ls_R_factor_all 0.0542
_refine_ls_R_factor_gt 0.0379
_refine_ls_shift/su_max 0.000
_refine_ls_shift/su_mean 0.000
_refine_ls_structure_factor_coef Fsqd
_refine_ls_weighting_details 'w=1/[\s^2^(Fo^2^)+(0.0508P)^2^+0.7087P] where P=(Fo^2^+2Fc^2^)/3'
_refine_ls_weighting_scheme calc
_refine_ls_wR_factor_gt 0.0964
_refine_ls_wR_factor_ref 0.1038
_reflns_Friedel_coverage 0.000
_reflns_number_gt 1305
_reflns_number_total 1669
_reflns_threshold_expression 'I > 2\s(I)'
_cod_data_source_file c3cc48466a.txt
_cod_data_source_block gaba_monohydrate_150K
_cod_database_code 7111909
_shelx_space_group_comment
;
The symmetry employed for this shelxl refinement is uniquely defined
by the following loop, which should always be used as a source of
symmetry information in preference to the above space-group names.
They are only intended as comments.
;
_shelxl_version_number 2013-3

loop_
_space_group_symop_operation_xyz
'x, y, z'
'-x, y, -z+1/2'
'x+1/2, y+1/2, z'
'-x+1/2, y+1/2, -z+1/2'
'-x, -y, -z'
'x, -y, z-1/2'
'-x+1/2, -y+1/2, -z'
'x+1/2, -y+1/2, z-1/2'

loop_
_atom_site_label
_atom_site_type_symbol
_atom_site_fract_x
_atom_site_fract_y
_atom_site_fract_z
_atom_site_U_iso_or_equiv
_atom_site_adp_type
_atom_site_occupancy
_atom_site_site_symmetry_order
_atom_site_calc_flag
_atom_site_refinement_flags_posn
_atom_site_refinement_flags_adp
O1W O 0.59669(7) 0.84008(17) 0.32427(6) 0.0226(2) Uani 1 1 d . .
H1W H 0.5907(12) 0.695(4) 0.3391(13) 0.038(5) Uiso 1 1 d . .
H2W H 0.6031(13) 0.918(4) 0.3739(14) 0.048(6) Uiso 1 1 d . .
C1 C 0.60787(8) 0.32220(19) 0.45830(8) 0.0151(2) Uani 1 1 d . .
C2 C 0.64004(9) 0.5304(2) 0.51904(7) 0.0185(3) Uani 1 1 d . .
H2A H 0.5951 0.6614 0.5067 0.022 Uiso 1 1 calc R U
H2B H 0.7010 0.5844 0.4995 0.022 Uiso 1 1 calc R U
C3 C 0.65043(8) 0.4862(2) 0.62359(7) 0.0170(2) Uani 1 1 d . .
H3A H 0.7026 0.3745 0.6381 0.020 Uiso 1 1 calc R U
H3B H 0.5927 0.4116 0.6428 0.020 Uiso 1 1 calc R U
C4 C 0.66893(8) 0.7127(2) 0.67905(8) 0.0176(2) Uani 1 1 d . .
H4A H 0.6778 0.6739 0.7461 0.021 Uiso 1 1 calc R U
H4B H 0.7272 0.7865 0.6607 0.021 Uiso 1 1 calc R U
O2 O 0.61216(6) 0.11588(15) 0.49042(5) 0.0220(2) Uani 1 1 d . .
O1 O 0.57822(6) 0.37113(15) 0.37536(5) 0.0196(2) Uani 1 1 d . .
N1 N 0.59020(7) 0.88469(17) 0.66318(6) 0.0162(2) Uani 1 1 d . .
H1A H 0.5967 0.9664 0.6097 0.024 Uiso 1 1 calc R U
H1B H 0.5910 0.9873 0.7118 0.024 Uiso 1 1 calc R U
H1C H 0.5351 0.8049 0.6583 0.024 Uiso 1 1 calc R U

loop_
_atom_site_aniso_label
_atom_site_aniso_U_11
_atom_site_aniso_U_22
_atom_site_aniso_U_33
_atom_site_aniso_U_23
_atom_site_aniso_U_13
_atom_site_aniso_U_12
O1W 0.0385(6) 0.0147(4) 0.0142(4) 0.0015(3) -0.0002(4) 0.0001(4)
C1 0.0180(5) 0.0137(5) 0.0138(5) -0.0011(4) 0.0030(4) -0.0004(4)
C2 0.0296(6) 0.0130(5) 0.0129(5) -0.0009(4) 0.0015(4) -0.0041(4)
C3 0.0234(6) 0.0139(5) 0.0134(5) -0.0003(4) 0.0000(4) 0.0021(4)
C4 0.0211(6) 0.0185(6) 0.0129(5) -0.0028(4) -0.0013(4) 0.0015(4)
O2 0.0384(5) 0.0122(4) 0.0153(4) 0.0004(3) 0.0013(4) -0.0007(3)
O1 0.0286(5) 0.0161(4) 0.0133(4) 0.0006(3) -0.0025(3) -0.0025(3)
N1 0.0227(5) 0.0137(4) 0.0122(4) -0.0017(3) 0.0008(3) -0.0008(4)

loop_
_atom_type_symbol
_atom_type_description
_atom_type_scat_dispersion_real
_atom_type_scat_dispersion_imag
_atom_type_scat_source
C C 0.0033 0.0016 'International Tables Vol C Tables 4.2.6.8 and 6.1.1.4'
H H 0.0000 0.0000 'International Tables Vol C Tables 4.2.6.8 and 6.1.1.4'
N N 0.0061 0.0033 'International Tables Vol C Tables 4.2.6.8 and 6.1.1.4'
O O 0.0106 0.0060 'International Tables Vol C Tables 4.2.6.8 and 6.1.1.4'

loop_
_geom_angle_atom_site_label_1
_geom_angle_atom_site_label_2
_geom_angle_atom_site_label_3
_geom_angle
O2 C1 O1 123.64(10)
O2 C1 C2 120.28(10)
O1 C1 C2 116.08(10)
C1 C2 C3 116.47(10)
C4 C3 C2 112.43(10)
N1 C4 C3 111.56(9)

loop_
_geom_bond_atom_site_label_1
_geom_bond_atom_site_label_2
_geom_bond_distance
C1 O2 1.2551(14)
C1 O1 1.2685(13)
C1 C2 1.5177(15)
C2 C3 1.5239(15)
C3 C4 1.5221(16)
C4 N1 1.4966(15)
